data_4322200
loop_
_publ_author_name
'Carla Bazzicalupi'
'Andrea Bencini'
'Antonio Bianchi'
'Claudia Giorgi'
'Vieri Fusi'
'Barbara Valtancoli'
'M. Alexandra Bernardo'
'Fernando Pina'

_publ_section_title
;
 Effect of Protonation and Zn(II) Coordination on the Fluorescence
 Emission of a Phenanthroline-Containing Macrocycle. An Unusual Case of
 "Nonemissive" Zn(II) Complex
;
_journal_name_full 'Inorganic Chemistry'
_journal_page_first 3806
_journal_page_last 3813
_journal_paper_doi 10.1021/ic981374k
_journal_volume 38
_journal_year 1999
_chemical_formula_moiety
;
Zn 2+, C18 H21 N5, H2 O, (Cl O4 -)2
;
_chemical_formula_structural
;
(Zn) (C18 H21 N5) (H2 O) (Cl O4)2
;
_chemical_formula_sum 'C18 H23 Cl2 N5 O9 Zn'
_chemical_formula_weight 589.68
_chemical_name_systematic
;
 ?
;
_space_group_IT_number 14
_symmetry_cell_setting monoclinic
_symmetry_space_group_name_Hall '-P 2ybc'
_symmetry_space_group_name_H-M 'P 1 21/c 1'
_atom_sites_solution_hydrogens geom
_atom_sites_solution_primary direct
_atom_sites_solution_secondary difmap
_audit_creation_method SHELXL
_cell_angle_alpha 90.00
_cell_angle_beta 114.90(2)
_cell_angle_gamma 90.00
_cell_formula_units_Z 4
_cell_length_a 14.194(4)
_cell_length_b 11.959(4)
_cell_length_c 15.082(6)
_cell_measurement_reflns_used 25
_cell_measurement_temperature 298
_cell_measurement_theta_max 10.5
_cell_measurement_theta_min 8
_cell_volume 2322.1(14)
_computing_cell_refinement 'ENRAF NONIUS CAD4'
_computing_data_collection 'ENRAF NONIUS CAD4'
_computing_data_reduction 'ENRAF NONIUS CAD4'
_computing_molecular_graphics 'ORTEP (Johson, 1971)'
_computing_publication_material
;
SHELXL-93 (Sheldrick, 1993), PARST93 (Nardelli, 1993)
;
_computing_structure_refinement 'SHELXL-93 (Sheldrick, 1993)'
_computing_structure_solution 'SIR92 (Altamore,1993)'
_diffrn_ambient_temperature 298
_diffrn_measurement_device 'ENRAF NONIUS CAD4'
_diffrn_measurement_method \q/2\q
_diffrn_radiation_monochromator graphite
_diffrn_radiation_source 'fine-focus sealed tube'
_diffrn_radiation_type MoK\a
_diffrn_radiation_wavelength 0.71069
_diffrn_reflns_av_R_equivalents 0.0548
_diffrn_reflns_av_sigmaI/netI 0.0831
_diffrn_reflns_limit_h_max 15
_diffrn_reflns_limit_h_min -16
_diffrn_reflns_limit_k_max 14
_diffrn_reflns_limit_k_min 0
_diffrn_reflns_limit_l_max 17
_diffrn_reflns_limit_l_min 0
_diffrn_reflns_number 4234
_diffrn_reflns_theta_max 24.97
_diffrn_reflns_theta_min 2.72
_diffrn_standards_interval_time 60
_diffrn_standards_number 2
_exptl_absorpt_coefficient_mu 1.348
_exptl_absorpt_correction_type 'refdelf (Walker and Stuart, 1983)'
_exptl_crystal_colour colorless
_exptl_crystal_density_diffrn 1.687
_exptl_crystal_description prismatic
_exptl_crystal_F_000 1208
_exptl_crystal_size_max 0.2
_exptl_crystal_size_mid 0.2
_exptl_crystal_size_min 0.1
_refine_diff_density_max 0.580
_refine_diff_density_min -0.427
_refine_diff_density_rms 0.096
_refine_ls_extinction_method none
_refine_ls_goodness_of_fit_all 1.023
_refine_ls_goodness_of_fit_obs 1.119
_refine_ls_hydrogen_treatment refU
_refine_ls_matrix_type full
_refine_ls_number_parameters 324
_refine_ls_number_reflns 4064
_refine_ls_number_restraints 0
_refine_ls_restrained_S_all 1.024
_refine_ls_restrained_S_obs 1.119
_refine_ls_R_factor_all 0.1552
_refine_ls_R_factor_obs 0.0836
_refine_ls_shift/esd_max -0.048
_refine_ls_shift/esd_mean 0.007
_refine_ls_structure_factor_coef Fsqd
_refine_ls_weighting_details 'w=1/[\s^2^(Fo^2^)+(0.1032P)^2^+8.8527P] where P=(Fo^2^+2Fc^2^)/3'
_refine_ls_weighting_scheme calc
_refine_ls_wR_factor_all 0.2468
_refine_ls_wR_factor_obs 0.1961
_reflns_number_observed 2250
_reflns_number_total 4065
_reflns_observed_criterion >2sigma(I)
_cod_data_source_file ic981374k_2.cif
_cod_data_source_block '[ZnL(H2O)](ClO4)2'
_cod_depositor_comments
;
The following automatic conversions were performed:

'_refine_ls_weighting_scheme' value 'calc
w=1/[\s^2^(Fo^2^)+(0.1032P)^2^+8.8527P] where P=(Fo^2^+2Fc^2^)/3' was
changed to 'calc'. New tag '_refine_ls_weighting_details' was
created. The value of the new tag was set to
'w=1/[\s^2^(Fo^2^)+(0.1032P)^2^+8.8527P] where P=(Fo^2^+2Fc^2^)/3'.

Automatic conversion script
Id: cif_fix_values 3143 2015-03-26 13:38:13Z robertas 
;
_cod_original_sg_symbol_H-M 'P 21/c'
_cod_database_code 4322200

loop_
_symmetry_equiv_pos_as_xyz
'x, y, z'
'-x, y+1/2, -z+1/2'
'-x, -y, -z'
'x, -y-1/2, z-1/2'

loop_
_atom_site_aniso_label
_atom_site_aniso_U_11
_atom_site_aniso_U_22
_atom_site_aniso_U_33
_atom_site_aniso_U_23
_atom_site_aniso_U_13
_atom_site_aniso_U_12
Zn 0.0518(6) 0.0640(7) 0.0581(7) 0.0063(6) 0.0240(5) -0.0061(6)
Cl1 0.084(2) 0.054(2) 0.068(2) -0.0048(13) 0.0339(14) -0.0109(14)
O11 0.202(12) 0.191(12) 0.154(10) -0.104(9) 0.119(9) -0.089(10)
O12 0.194(13) 0.134(10) 0.210(14) -0.077(10) 0.067(11) -0.080(10)
O13 0.208(17) 0.444(37) 0.323(27) -0.107(26) -0.015(18) 0.201(22)
O14 0.644(43) 0.144(13) 0.198(15) -0.009(11) 0.272(23) -0.122(20)
Cl2 0.0567(14) 0.063(2) 0.078(2) 0.0012(14) 0.0194(13) -0.0042(13)
O21 0.345(20) 0.159(12) 0.133(10) -0.073(9) 0.082(11) -0.132(14)
O22 0.079(6) 0.228(14) 0.248(15) -0.068(12) 0.081(8) -0.040(8)
O23 0.216(13) 0.164(11) 0.119(8) 0.012(8) 0.094(9) -0.018(10)
O24 0.167(11) 0.176(14) 0.420(25) 0.128(15) 0.188(15) 0.090(11)
O1 0.053(5) 0.083(6) 0.072(5) 0.028(5) 0.030(4) 0.012(4)
N1 0.058(4) 0.053(5) 0.052(4) 0.004(4) 0.026(4) 0.012(4)
C1 0.101(8) 0.060(7) 0.059(6) 0.008(5) 0.041(6) 0.012(6)
C2 0.104(10) 0.083(9) 0.061(7) 0.014(6) 0.039(7) 0.046(8)
C3 0.075(8) 0.120(11) 0.055(7) 0.007(7) 0.028(6) 0.033(8)
C4 0.050(5) 0.104(9) 0.044(5) 0.009(5) 0.022(4) 0.011(6)
C5 0.053(5) 0.065(6) 0.041(5) 0.008(4) 0.021(4) 0.006(5)
C6 0.042(5) 0.060(6) 0.044(5) 0.002(4) 0.015(4) -0.005(4)
C7 0.067(6) 0.066(7) 0.041(5) -0.001(5) 0.014(4) -0.015(6)
C8 0.052(6) 0.110(10) 0.057(6) 0.019(7) 0.011(5) -0.024(7)
C9 0.051(6) 0.148(13) 0.065(7) 0.030(8) 0.021(5) 0.008(8)
C10 0.099(9) 0.063(8) 0.055(6) -0.003(5) 0.016(6) -0.023(7)
C11 0.116(10) 0.048(7) 0.069(7) -0.003(5) 0.034(7) 0.001(7)
C12 0.073(6) 0.057(7) 0.056(6) 0.011(5) 0.029(5) 0.009(5)
N2 0.057(4) 0.045(4) 0.047(4) -0.004(3) 0.022(3) 0.003(4)
C13 0.098(9) 0.090(9) 0.080(8) 0.007(7) 0.050(7) 0.039(8)
N3 0.058(5) 0.074(6) 0.092(7) 0.028(5) 0.033(5) 0.028(5)
N4 0.069(6) 0.131(9) 0.057(5) 0.006(6) 0.016(5) 0.024(6)
C17 0.153(14) 0.105(11) 0.076(9) -0.020(8) 0.049(9) -0.043(11)
N5 0.137(10) 0.077(7) 0.093(8) -0.023(6) 0.070(7) -0.044(7)
C18 0.186(16) 0.053(7) 0.092(9) -0.004(6) 0.089(10) -0.004(9)

loop_
_atom_site_label
_atom_site_type_symbol
_atom_site_fract_x
_atom_site_fract_y
_atom_site_fract_z
_atom_site_U_iso_or_equiv
_atom_site_thermal_displace_type
_atom_site_occupancy
_atom_site_calc_flag
_atom_site_refinement_flags
_atom_site_disorder_group
Zn Zn 0.27750(8) 0.11403(10) 0.18185(8) 0.0577(4) Uani 1 d . .
Cl1 Cl 0.2128(2) 0.0337(2) 0.4588(2) 0.0682(7) Uani 1 d . .
O11 O 0.2206(10) -0.0180(11) 0.3812(9) 0.167(5) Uani 1 d . .
O12 O 0.2900(11) 0.1089(11) 0.5036(11) 0.185(6) Uani 1 d . .
O13 O 0.1287(16) 0.0854(25) 0.4282(19) 0.368(18) Uani 1 d . .
O14 O 0.2016(23) -0.0327(13) 0.5177(13) 0.296(14) Uani 1 d . .
Cl2 Cl 0.3910(2) -0.3699(2) 0.3734(2) 0.0691(7) Uani 1 d . .
O21 O 0.3597(15) -0.4350(12) 0.2920(10) 0.219(8) Uani 1 d . .
O22 O 0.4848(7) -0.3277(13) 0.3934(11) 0.181(6) Uani 1 d . .
O23 O 0.3825(11) -0.4273(11) 0.4505(8) 0.159(5) Uani 1 d . .
O24 O 0.3232(11) -0.2835(13) 0.3572(15) 0.232(9) Uani 1 d . .
O1 O 0.3112(8) 0.1737(8) 0.0722(7) 0.068(2) Uani 1 d . .
HW1 H 0.3652(66) 0.1638(70) 0.0802(57) 0.031(25) Uiso 1 d . .
HW2 H 0.2849(99) 0.2095(115) 0.0407(95) 0.093(58) Uiso 1 d . .
N1 N 0.1243(6) 0.1640(7) 0.1607(5) 0.053(2) Uani 1 d . .
C1 C 0.0921(9) 0.2670(9) 0.1698(7) 0.071(3) Uani 1 d . .
C2 C -0.0079(11) 0.2868(11) 0.1609(8) 0.081(4) Uani 1 d . .
H2 H -0.0271(11) 0.3589(11) 0.1694(8) 0.123(20) Uiso 1 calc R .
C3 C -0.0757(10) 0.2054(13) 0.1407(8) 0.083(4) Uani 1 d . .
H3 H -0.1429(10) 0.2203(13) 0.1332(8) 0.123(20) Uiso 1 calc R .
C4 C -0.0461(7) 0.0935(11) 0.1302(6) 0.065(3) Uani 1 d . .
C5 C 0.0552(7) 0.0796(8) 0.1404(6) 0.052(2) Uani 1 d . .
C6 C 0.0925(6) -0.0297(8) 0.1318(6) 0.050(2) Uani 1 d . .
C7 C 0.0257(8) -0.1210(9) 0.1110(6) 0.061(3) Uani 1 d . .
C8 C -0.0774(8) -0.1039(12) 0.1013(7) 0.077(3) Uani 1 d . .
H8 H -0.1213(8) -0.1651(12) 0.0907(7) 0.123(20) Uiso 1 calc R .
C9 C -0.1127(9) -0.0015(14) 0.1072(8) 0.089(4) Uani 1 d . .
H9 H -0.1818(9) 0.0077(14) 0.0961(8) 0.123(20) Uiso 1 calc R .
C10 C 0.0666(10) -0.2232(10) 0.1040(7) 0.078(3) Uani 1 d . .
H10 H 0.0253(10) -0.2869(10) 0.0919(7) 0.123(20) Uiso 1 calc R .
C11 C 0.1660(11) -0.2328(9) 0.1143(8) 0.080(3) Uani 1 d . .
H11 H 0.1925(11) -0.3020(9) 0.1081(8) 0.123(20) Uiso 1 calc R .
C12 C 0.2287(8) -0.1354(8) 0.1348(7) 0.062(3) Uani 1 d . .
N2 N 0.1916(5) -0.0369(6) 0.1425(5) 0.050(2) Uani 1 d . .
C13 C 0.3371(9) -0.1376(11) 0.1421(9) 0.085(4) Uani 1 d . .
H13A H 0.3731(9) -0.2017(11) 0.1810(9) 0.093(18) Uiso 1 calc R .
H13B H 0.3342(9) -0.1472(11) 0.0772(9) 0.093(18) Uiso 1 calc R .
N3 N 0.3965(6) -0.0372(8) 0.1855(7) 0.074(3) Uani 1 d . .
C14 C 0.4514(19) -0.0499(21) 0.2995(21) 0.082(7) Uiso 0.60 d P .
C15 C 0.4779(13) 0.0630(16) 0.3463(13) 0.069(4) Uiso 0.60 d P .
C14' C 0.4751(27) -0.0459(30) 0.2740(27) 0.082(11) Uiso 0.40 d P .
C15' C 0.4360(26) -0.0257(32) 0.3460(27) 0.095(10) Uiso 0.40 d P .
N4 N 0.3784(7) 0.1121(10) 0.3291(6) 0.089(3) Uani 1 d . .
C16 C 0.4243(30) 0.1928(42) 0.3723(29) 0.098(12) Uiso 0.40 d P .
C16' C 0.4001(18) 0.2479(21) 0.3626(15) 0.070(5) Uiso 0.60 d P .
C17 C 0.3143(14) 0.3042(13) 0.3345(10) 0.111(5) Uani 1 d . .
N5 N 0.2765(10) 0.3152(9) 0.2295(8) 0.095(3) Uani 1 d . .
H5 H 0.3192(10) 0.3582(9) 0.2124(8) 0.110(45) Uiso 1 calc R .
C18 C 0.1708(14) 0.3571(10) 0.1885(10) 0.100(5) Uani 1 d . .
H18A H 0.1570(14) 0.3954(10) 0.1276(10) 0.093(18) Uiso 1 calc R .
H18B H 0.1637(14) 0.4113(10) 0.2332(10) 0.093(18) Uiso 1 calc R .

loop_
_atom_type_symbol
_atom_type_description
_atom_type_scat_dispersion_real
_atom_type_scat_dispersion_imag
_atom_type_scat_source
C C 0.0033 0.0016 'International Tables Vol C Tables 4.2.6.8 and 6.1.1.4'
H H 0.0000 0.0000 'International Tables Vol C Tables 4.2.6.8 and 6.1.1.4'
N N 0.0061 0.0033 'International Tables Vol C Tables 4.2.6.8 and 6.1.1.4'
Zn Zn 0.2839 1.4301 'International Tables Vol C Tables 4.2.6.8 and 6.1.1.4'
Cl Cl 0.1484 0.1585 'International Tables Vol C Tables 4.2.6.8 and 6.1.1.4'
O O 0.0106 0.0060 'International Tables Vol C Tables 4.2.6.8 and 6.1.1.4'

loop_
_geom_angle_atom_site_label_1
_geom_angle_atom_site_label_2
_geom_angle_atom_site_label_3
_geom_angle
_geom_angle_site_symmetry_1
_geom_angle_site_symmetry_3
_geom_angle_publ_flag
O1 Zn N4 125.5(4) . . ?
O1 Zn N2 112.1(3) . . ?
N4 Zn N2 110.3(4) . . ?
O1 Zn N1 110.6(4) . . ?
N4 Zn N1 111.2(3) . . ?
N2 Zn N1 76.6(3) . . ?
O1 Zn N3 83.2(4) . . ?
N4 Zn N3 79.0(4) . . ?
N2 Zn N3 71.8(3) . . ?
N1 Zn N3 148.4(3) . . ?
O1 Zn N5 85.9(4) . . ?
N4 Zn N5 77.8(4) . . ?
N2 Zn N5 145.5(3) . . ?
N1 Zn N5 69.4(4) . . ?
N3 Zn N5 141.6(4) . . ?
O13 Cl1 O14 100.9(19) . . ?
O13 Cl1 O12 107.6(15) . . ?
O14 Cl1 O12 112.6(12) . . ?
O13 Cl1 O11 108.4(13) . . ?
O14 Cl1 O11 113.7(10) . . ?
O12 Cl1 O11 112.7(8) . . ?
O22 Cl2 O21 109.6(10) . . ?
O22 Cl2 O24 108.4(9) . . ?
O21 Cl2 O24 109.5(12) . . ?
O22 Cl2 O23 115.2(9) . . ?
O21 Cl2 O23 111.1(8) . . ?
O24 Cl2 O23 102.8(9) . . ?
C1 N1 C5 117.6(8) . . ?
C1 N1 Zn 127.5(7) . . ?
C5 N1 Zn 114.8(6) . . ?
N1 C1 C2 121.6(11) . . ?
N1 C1 C18 115.0(10) . . ?
C2 C1 C18 123.3(12) . . ?
C3 C2 C1 121.1(11) . . ?
C2 C3 C4 119.9(11) . . ?
C5 C4 C9 118.7(11) . . ?
C5 C4 C3 116.0(11) . . ?
C9 C4 C3 125.2(11) . . ?
N1 C5 C4 123.6(9) . . ?
N1 C5 C6 116.2(8) . . ?
C4 C5 C6 120.2(9) . . ?
N2 C6 C7 123.6(9) . . ?
N2 C6 C5 116.9(8) . . ?
C7 C6 C5 119.5(8) . . ?
C10 C7 C6 116.4(10) . . ?
C10 C7 C8 124.6(11) . . ?
C6 C7 C8 118.9(11) . . ?
C9 C8 C7 121.4(11) . . ?
C8 C9 C4 121.2(10) . . ?
C11 C10 C7 121.2(10) . . ?
C10 C11 C12 118.9(10) . . ?
N2 C12 C11 121.1(10) . . ?
N2 C12 C13 116.5(9) . . ?
C11 C12 C13 122.3(10) . . ?
C12 N2 C6 118.9(8) . . ?
C12 N2 Zn 125.7(6) . . ?
C6 N2 Zn 115.3(6) . . ?
N3 C13 C12 113.8(9) . . ?
C14' N3 C13 117.9(18) . . ?
C14' N3 C14 22.5(16) . . ?
C13 N3 C14 109.9(12) . . ?
C14' N3 Zn 110.9(17) . . ?
C13 N3 Zn 109.5(6) . . ?
C14 N3 Zn 96.6(11) . . ?
C14' C14 C15' 151.3(72) . . ?
C14' C14 C15 97.6(53) . . ?
C15' C14 C15 54.3(30) . . ?
C14' C14 N3 56.9(46) . . ?
C15' C14 N3 132.5(37) . . ?
C15 C14 N3 109.9(17) . . ?
C15' C15 N4 85.1(21) . . ?
C15' C15 C14 35.5(18) . . ?
N4 C15 C14 104.4(16) . . ?
C15' C15 C14' 56.4(22) . . ?
N4 C15 C14' 116.2(17) . . ?
C14 C15 C14' 21.0(14) . . ?
C14 C14' N3 100.6(53) . . ?
C14 C14' C15' 16.9(43) . . ?
N3 C14' C15' 108.5(27) . . ?
C14 C14' C15 61.5(47) . . ?
N3 C14' C15 111.6(24) . . ?
C15' C14' C15 44.9(17) . . ?
C14 C15' C15 90.2(38) . . ?
C14 C15' C14' 11.8(30) . . ?
C15 C15' C14' 78.7(25) . . ?
C14 C15' N4 116.3(38) . . ?
C15 C15' N4 52.9(17) . . ?
C14' C15' N4 110.1(24) . . ?
C16 N4 C15 87.9(22) . . ?
C16 N4 C15' 123.3(24) . . ?
C15 N4 C15' 42.0(12) . . ?
C16 N4 C16' 21.7(20) . . ?
C15 N4 C16' 107.2(14) . . ?
C15' N4 C16' 145.0(16) . . ?
C16 N4 Zn 123.3(21) . . ?
C15 N4 Zn 112.2(9) . . ?
C15' N4 Zn 103.2(13) . . ?
C16' N4 Zn 105.4(9) . . ?
C16' C16 N4 121.2(52) . . ?
C16' C16 C17 21.6(31) . . ?
N4 C16 C17 102.0(25) . . ?
C16 C16' C17 146.4(47) . . ?
C16 C16' N4 37.1(38) . . ?
C17 C16' N4 111.9(15) . . ?
C16' C17 N5 105.6(15) . . ?
C16' C17 C16 12.0(17) . . ?
N5 C17 C16 105.3(15) . . ?
C17 N5 C18 109.7(12) . . ?
C17 N5 Zn 100.5(9) . . ?
C18 N5 Zn 109.8(7) . . ?
N5 C18 C1 112.9(10) . . ?

loop_
_geom_bond_atom_site_label_1
_geom_bond_atom_site_label_2
_geom_bond_distance
_geom_bond_site_symmetry_2
_geom_bond_publ_flag
Zn O1 2.034(8) . ?
Zn N4 2.075(9) . ?
Zn N2 2.118(7) . ?
Zn N1 2.145(7) . ?
Zn N3 2.460(8) . ?
Zn N5 2.512(10) . ?
Cl1 O13 1.25(2) . ?
Cl1 O14 1.251(12) . ?
Cl1 O12 1.358(11) . ?
Cl1 O11 1.369(10) . ?
Cl2 O22 1.335(10) . ?
Cl2 O21 1.361(12) . ?
Cl2 O24 1.362(12) . ?
Cl2 O23 1.398(11) . ?
N1 C1 1.341(12) . ?
N1 C5 1.351(12) . ?
C1 C2 1.39(2) . ?
C1 C18 1.49(2) . ?
C2 C3 1.31(2) . ?
C3 C4 1.43(2) . ?
C4 C5 1.390(12) . ?
C4 C9 1.42(2) . ?
C5 C6 1.436(13) . ?
C6 N2 1.351(10) . ?
C6 C7 1.392(13) . ?
C7 C10 1.376(15) . ?
C7 C8 1.423(15) . ?
C8 C9 1.34(2) . ?
C10 C11 1.36(2) . ?
C11 C12 1.418(15) . ?
C12 N2 1.315(11) . ?
C12 C13 1.495(15) . ?
C13 N3 1.454(14) . ?
N3 C14' 1.34(3) . ?
N3 C14 1.57(3) . ?
C14 C14' 0.61(4) . ?
C14 C15' 0.87(4) . ?
C14 C15 1.50(3) . ?
C15 C15' 1.21(4) . ?
C15 N4 1.45(2) . ?
C15 C14' 1.69(4) . ?
C14' C15' 1.43(5) . ?
C15' N4 1.81(4) . ?
N4 C16 1.19(4) . ?
N4 C16' 1.69(2) . ?
C16 C16' 0.73(4) . ?
C16 C17 1.95(4) . ?
C16' C17 1.30(2) . ?
C17 N5 1.45(2) . ?
N5 C18 1.45(2) . ?
